data_4063143
_journal_name_full Organometallics
_journal_paper_doi 10.1021/om049921z
_journal_year 2004
_chemical_formula_sum 'C28 H76 Ge5 Si8'
_chemical_formula_weight 1000.56
_chemical_name_common Ge~5~[CH(SiMe~3~)~2~]~4~
_space_group_IT_number 2
_symmetry_cell_setting triclinic
_symmetry_space_group_name_Hall '-P 1'
_symmetry_space_group_name_H-M 'P -1'
_cell_angle_alpha 83.645(3)
_cell_angle_beta 81.830(4)
_cell_angle_gamma 79.433(3)
_cell_formula_units_Z 2
_cell_length_a 9.7224(17)
_cell_length_b 12.734(2)
_cell_length_c 20.337(4)
_cell_measurement_temperature 91(2)
_cell_volume 2440.7(7)
_diffrn_ambient_temperature 91(2)
_exptl_crystal_density_diffrn 1.361
_cod_database_code 4063143

loop_
_symmetry_equiv_pos_as_xyz
'x, y, z'
'-x, -y, -z'

loop_
_atom_site_label
_atom_site_type_symbol
_atom_site_fract_x
_atom_site_fract_y
_atom_site_fract_z
_atom_site_U_iso_or_equiv
_atom_site_adp_type
_atom_site_occupancy
_atom_site_symmetry_multiplicity
_atom_site_calc_flag
_atom_site_refinement_flags
_atom_site_disorder_assembly
_atom_site_disorder_group
Ge1 Ge 0.79803(7) 0.26903(5) 0.32256(3) 0.01730(16) Uani 1 1 d . . .
Ge3 Ge 0.67115(7) 0.25134(5) 0.18639(3) 0.01863(16) Uani 1 1 d . . .
Ge2 Ge 0.78743(7) 0.38635(5) 0.22050(3) 0.01210(16) Uani 0.89 1 d P A 1
Ge4 Ge 0.81495(8) 0.12224(5) 0.25553(3) 0.01135(16) Uani 0.89 1 d P A 1
Ge5 Ge 0.55351(7) 0.27821(6) 0.29997(4) 0.01719(17) Uani 0.89 1 d P A 1
Ge2A Ge 0.6914(10) 0.3836(7) 0.2416(4) 0.0443(19) Uiso 0.11 1 d P A 2
Ge4A Ge 0.7274(11) 0.1232(7) 0.2735(5) 0.047(2) Uiso 0.11 1 d P A 2
Ge5A Ge 0.9420(5) 0.2403(4) 0.2032(3) 0.0106(11) Uiso 0.11 1 d P A 2
C1 C 0.8965(6) 0.2754(5) 0.3993(3) 0.0171(13) Uani 1 1 d . A .
H1 H 0.9039 0.2022 0.4236 0.021 Uiso 1 1 calc R . .
C2 C 0.6250(10) 0.3215(8) 0.4903(5) 0.064(3) Uani 1 1 d . A .
H2A H 0.5724 0.3203 0.4528 0.095 Uiso 1 1 calc R . .
H2B H 0.5688 0.3699 0.5221 0.095 Uiso 1 1 calc R . .
H2C H 0.6450 0.2490 0.5125 0.095 Uiso 1 1 calc R . .
C3 C 0.8856(9) 0.3736(6) 0.5326(4) 0.0415(19) Uani 1 1 d . A .
H3A H 0.9103 0.3010 0.5539 0.062 Uiso 1 1 calc R . .
H3B H 0.8247 0.4190 0.5648 0.062 Uiso 1 1 calc R . .
H3C H 0.9717 0.4036 0.5172 0.062 Uiso 1 1 calc R . .
C4 C 0.7518(10) 0.5063(6) 0.4190(4) 0.053(2) Uani 1 1 d . A .
H4A H 0.8400 0.5344 0.4062 0.080 Uiso 1 1 calc R . .
H4B H 0.6888 0.5524 0.4501 0.080 Uiso 1 1 calc R . .
H4C H 0.7063 0.5050 0.3791 0.080 Uiso 1 1 calc R . .
C5 C 1.0971(8) 0.4324(6) 0.3290(4) 0.044(2) Uani 1 1 d . A .
H5A H 1.0633 0.4834 0.3628 0.065 Uiso 1 1 calc R . .
H5B H 1.0381 0.4493 0.2926 0.065 Uiso 1 1 calc R . .
H5C H 1.1950 0.4373 0.3113 0.065 Uiso 1 1 calc R . .
C6 C 1.1976(9) 0.2598(10) 0.4366(4) 0.069(3) Uani 1 1 d . A .
H6A H 1.2958 0.2647 0.4194 0.104 Uiso 1 1 calc R . .
H6B H 1.1916 0.1867 0.4562 0.104 Uiso 1 1 calc R . .
H6C H 1.1636 0.3103 0.4708 0.104 Uiso 1 1 calc R . .
C7 C 1.1661(7) 0.1993(7) 0.3022(4) 0.045(2) Uani 1 1 d . A .
H7A H 1.1137 0.2164 0.2636 0.068 Uiso 1 1 calc R . .
H7B H 1.1610 0.1255 0.3207 0.068 Uiso 1 1 calc R . .
H7C H 1.2649 0.2066 0.2885 0.068 Uiso 1 1 calc R . .
C8 C 0.6259(6) 0.2399(5) 0.0967(3) 0.0173(13) Uani 1 1 d . A .
H8 H 0.6049 0.3154 0.0765 0.021 Uiso 1 1 calc R . .
C9 C 0.4632(8) 0.0590(5) 0.1555(4) 0.0356(17) Uani 1 1 d . A .
H9A H 0.3763 0.0305 0.1554 0.053 Uiso 1 1 calc R . .
H9B H 0.4712 0.0739 0.2009 0.053 Uiso 1 1 calc R . .
H9C H 0.5445 0.0062 0.1397 0.053 Uiso 1 1 calc R . .
C10 C 0.3076(7) 0.2877(6) 0.1287(4) 0.0373(18) Uani 1 1 d . A .
H10A H 0.2193 0.2605 0.1294 0.056 Uiso 1 1 calc R . .
H10B H 0.3067 0.3531 0.0983 0.056 Uiso 1 1 calc R . .
H10C H 0.3168 0.3038 0.1737 0.056 Uiso 1 1 calc R . .
C11 C 0.4317(8) 0.1561(6) 0.0145(4) 0.0359(18) Uani 1 1 d . A .
H11A H 0.5065 0.0986 -0.0015 0.054 Uiso 1 1 calc R . .
H11B H 0.4347 0.2210 -0.0162 0.054 Uiso 1 1 calc R . .
H11C H 0.3399 0.1338 0.0165 0.054 Uiso 1 1 calc R . .
C12 C 0.7712(9) 0.2112(7) -0.0461(4) 0.050(2) Uani 1 1 d . A .
H12A H 0.8626 0.1917 -0.0730 0.074 Uiso 1 1 calc R . .
H12B H 0.7383 0.2885 -0.0537 0.074 Uiso 1 1 calc R . .
H12C H 0.7026 0.1722 -0.0590 0.074 Uiso 1 1 calc R . .
C13 C 0.8148(8) 0.0273(5) 0.0641(4) 0.0373(18) Uani 1 1 d . A .
H13A H 0.7306 0.0009 0.0560 0.056 Uiso 1 1 calc R . .
H13B H 0.8293 0.0101 0.1111 0.056 Uiso 1 1 calc R . .
H13C H 0.8971 -0.0070 0.0358 0.056 Uiso 1 1 calc R . .
C14 C 0.9548(7) 0.2241(6) 0.0583(4) 0.0359(17) Uani 1 1 d . A .
H14A H 1.0364 0.1871 0.0307 0.054 Uiso 1 1 calc R . .
H14B H 0.9687 0.2091 0.1054 0.054 Uiso 1 1 calc R . .
H14C H 0.9447 0.3016 0.0461 0.054 Uiso 1 1 calc R . .
C15 C 0.7947(6) -0.0298(4) 0.2869(3) 0.0181(13) Uani 1 1 d . . .
H15 H 0.7586 -0.0578 0.2499 0.022 Uiso 1 1 calc R A 1
C16 C 0.4811(7) -0.0123(6) 0.3460(4) 0.0389(18) Uani 1 1 d . . .
H16A H 0.4637 0.0647 0.3321 0.047 Uiso 1 1 calc R A .
H16B H 0.4174 -0.0272 0.3865 0.047 Uiso 1 1 calc R . .
H16C H 0.4643 -0.0525 0.3104 0.047 Uiso 1 1 calc R . .
C17 C 0.6932(9) 0.0191(7) 0.4353(3) 0.0423(19) Uani 1 1 d . . .
H17A H 0.6657 0.0948 0.4252 0.063 Uiso 1 1 d R A .
H17B H 0.7907 0.0037 0.4423 0.063 Uiso 1 1 d R . .
H17C H 0.6365 -0.0042 0.4749 0.063 Uiso 1 1 d R . .
C18 C 0.6890(9) -0.1994(6) 0.3913(4) 0.045(2) Uani 1 1 d . . .
H18A H 0.6152 -0.2120 0.4280 0.068 Uiso 1 1 calc R A .
H18B H 0.7818 -0.2231 0.4065 0.068 Uiso 1 1 calc R . .
H18C H 0.6814 -0.2397 0.3540 0.068 Uiso 1 1 calc R . .
C19 C 1.0525(8) -0.0788(6) 0.3653(4) 0.044(2) Uani 1 1 d . . .
H19A H 1.1545 -0.1042 0.3613 0.065 Uiso 1 1 calc R A .
H19B H 1.0064 -0.1181 0.4038 0.065 Uiso 1 1 calc R . .
H19C H 1.0329 -0.0020 0.3716 0.065 Uiso 1 1 calc R . .
C20 C 1.0006(9) -0.2500(6) 0.2845(5) 0.049(2) Uani 1 1 d . . .
H20A H 1.0996 -0.2835 0.2851 0.073 Uiso 1 1 calc R A .
H20B H 0.9681 -0.2644 0.2434 0.073 Uiso 1 1 calc R . .
H20C H 0.9432 -0.2798 0.3231 0.073 Uiso 1 1 calc R . .
C21 C 1.0967(8) -0.0548(6) 0.2127(4) 0.047(2) Uani 1 1 d . . .
H21A H 1.1031 0.0191 0.2148 0.070 Uiso 1 1 d R A .
H21B H 1.0565 -0.0621 0.1734 0.070 Uiso 1 1 d R . .
H21C H 1.1893 -0.0973 0.2113 0.070 Uiso 1 1 d R . .
C22 C 0.7187(6) 0.5450(4) 0.2128(3) 0.0164(12) Uani 1 1 d . . .
H22 H 0.7563 0.5720 0.2498 0.020 Uiso 1 1 calc R A 1
C23 C 1.0168(7) 0.5367(6) 0.1355(4) 0.0402(19) Uani 1 1 d . . .
H23A H 1.0299 0.4585 0.1358 0.060 Uiso 1 1 calc R A .
H23B H 1.0486 0.5556 0.1756 0.060 Uiso 1 1 calc R . .
H23C H 1.0719 0.5658 0.0958 0.060 Uiso 1 1 calc R . .
C24 C 0.7668(9) 0.5544(6) 0.0588(4) 0.0412(19) Uani 1 1 d . . .
H24A H 0.8324 0.5712 0.0194 0.062 Uiso 1 1 calc R A .
H24B H 0.6721 0.5938 0.0532 0.062 Uiso 1 1 calc R . .
H24C H 0.7651 0.4772 0.0640 0.062 Uiso 1 1 calc R . .
C25 C 0.8129(8) 0.7446(5) 0.1263(4) 0.0372(18) Uani 1 1 d . . .
H25A H 0.8891 0.7650 0.0932 0.056 Uiso 1 1 calc R A .
H25B H 0.8213 0.7685 0.1695 0.056 Uiso 1 1 calc R . .
H25C H 0.7217 0.7784 0.1121 0.056 Uiso 1 1 calc R . .
C26 C 0.4282(8) 0.5350(6) 0.1706(4) 0.0413(19) Uani 1 1 d . . .
H26A H 0.4430 0.4572 0.1815 0.062 Uiso 1 1 calc R A .
H26B H 0.4641 0.5510 0.1237 0.062 Uiso 1 1 calc R . .
H26C H 0.3272 0.5640 0.1781 0.062 Uiso 1 1 calc R . .
C27 C 0.4855(8) 0.7465(6) 0.2039(5) 0.053(2) Uani 1 1 d . . .
H27A H 0.3851 0.7729 0.2167 0.079 Uiso 1 1 calc R A .
H27B H 0.5093 0.7628 0.1558 0.079 Uiso 1 1 calc R . .
H27C H 0.5420 0.7815 0.2281 0.079 Uiso 1 1 calc R . .
C28 C 0.4469(7) 0.5763(6) 0.3129(4) 0.0406(19) Uani 1 1 d . . .
H28A H 0.3456 0.6048 0.3172 0.061 Uiso 1 1 calc R A .
H28B H 0.4928 0.6135 0.3411 0.061 Uiso 1 1 calc R . .
H28C H 0.4616 0.4994 0.3271 0.061 Uiso 1 1 calc R . .
Si1 Si 0.79004(19) 0.36854(15) 0.45967(9) 0.0278(4) Uani 1 1 d . . .
Si2 Si 1.08689(19) 0.29377(15) 0.36728(9) 0.0257(4) Uani 1 1 d . . .
Si3 Si 0.45880(18) 0.18471(14) 0.09968(9) 0.0230(4) Uani 1 1 d . . .
Si4 Si 0.79070(19) 0.17529(14) 0.04406(9) 0.0235(4) Uani 1 1 d . . .
Si5 Si 0.6672(2) -0.05372(15) 0.36341(9) 0.0263(4) Uani 1 1 d . A .
Si6 Si 0.98311(19) -0.10175(14) 0.28778(10) 0.0281(4) Uani 1 1 d . A .
Si7 Si 0.82555(19) 0.59447(14) 0.13419(9) 0.0240(4) Uani 1 1 d . A .
Si8 Si 0.52404(18) 0.59764(14) 0.22480(10) 0.0238(4) Uani 1 1 d . A .

loop_
_atom_site_aniso_label
_atom_site_aniso_U_11
_atom_site_aniso_U_22
_atom_site_aniso_U_33
_atom_site_aniso_U_23
_atom_site_aniso_U_13
_atom_site_aniso_U_12
Ge1 0.0236(3) 0.0100(3) 0.0202(4) 0.0026(3) -0.0114(3) -0.0032(2)
Ge3 0.0291(4) 0.0093(3) 0.0188(3) 0.0011(3) -0.0112(3) -0.0015(3)
Ge2 0.0167(4) 0.0040(3) 0.0152(4) 0.0011(3) -0.0061(3) 0.0013(3)
Ge4 0.0154(4) 0.0039(3) 0.0147(4) 0.0024(3) -0.0053(3) -0.0007(3)
Ge5 0.0125(3) 0.0163(4) 0.0218(4) -0.0013(3) -0.0016(3) -0.0007(3)
C1 0.020(3) 0.014(3) 0.018(3) -0.002(2) -0.006(2) -0.002(2)
C2 0.070(6) 0.077(7) 0.053(6) -0.032(5) -0.002(5) -0.025(5)
C3 0.056(5) 0.035(4) 0.036(4) -0.011(4) -0.015(4) -0.003(4)
C4 0.068(6) 0.037(5) 0.048(5) -0.012(4) -0.023(4) 0.025(4)
C5 0.042(4) 0.036(4) 0.058(5) 0.009(4) -0.009(4) -0.024(4)
C6 0.033(5) 0.131(10) 0.044(5) 0.002(6) -0.014(4) -0.012(5)
C7 0.021(4) 0.045(5) 0.070(6) -0.014(4) -0.002(4) -0.001(3)
C8 0.026(3) 0.012(3) 0.014(3) -0.002(2) -0.006(2) 0.000(2)
C9 0.036(4) 0.027(4) 0.047(5) 0.003(3) -0.004(3) -0.019(3)
C10 0.022(4) 0.035(4) 0.055(5) -0.002(4) -0.014(3) 0.001(3)
C11 0.038(4) 0.030(4) 0.045(5) -0.005(3) -0.020(4) -0.009(3)
C12 0.057(5) 0.059(6) 0.030(4) 0.000(4) -0.004(4) -0.006(4)
C13 0.034(4) 0.018(3) 0.054(5) -0.007(3) 0.008(4) 0.005(3)
C14 0.032(4) 0.036(4) 0.039(4) -0.003(3) -0.002(3) -0.005(3)
C15 0.029(3) 0.007(3) 0.018(3) 0.003(2) -0.006(3) -0.002(2)
C16 0.036(4) 0.040(4) 0.042(5) 0.000(4) 0.001(3) -0.015(3)
C17 0.054(5) 0.049(5) 0.023(4) 0.002(4) 0.004(4) -0.015(4)
C18 0.049(5) 0.036(4) 0.053(5) 0.021(4) -0.012(4) -0.022(4)
C19 0.042(4) 0.031(4) 0.060(6) 0.009(4) -0.027(4) -0.004(3)
C20 0.057(5) 0.022(4) 0.063(6) -0.004(4) -0.018(4) 0.011(4)
C21 0.028(4) 0.029(4) 0.067(6) 0.000(4) 0.011(4) 0.018(3)
C22 0.023(3) 0.011(3) 0.015(3) 0.000(2) -0.007(2) 0.000(2)
C23 0.033(4) 0.026(4) 0.056(5) 0.001(4) 0.009(4) -0.003(3)
C24 0.057(5) 0.034(4) 0.033(4) -0.008(4) -0.003(4) -0.008(4)
C25 0.049(5) 0.022(4) 0.038(4) 0.008(3) -0.005(4) -0.006(3)
C26 0.031(4) 0.043(5) 0.050(5) 0.002(4) -0.016(4) 0.000(3)
C27 0.028(4) 0.024(4) 0.093(7) 0.003(4) 0.004(4) 0.014(3)
C28 0.023(4) 0.044(5) 0.049(5) -0.012(4) 0.005(3) 0.010(3)
Si1 0.0282(10) 0.0297(10) 0.0254(10) -0.0067(8) -0.0052(8) -0.0004(8)
Si2 0.0222(9) 0.0304(10) 0.0271(10) 0.0033(8) -0.0107(8) -0.0092(8)
Si3 0.0207(9) 0.0188(9) 0.0320(10) -0.0022(8) -0.0110(8) -0.0035(7)
Si4 0.0273(9) 0.0205(9) 0.0215(9) -0.0027(7) 0.0001(7) -0.0023(7)
Si5 0.0306(10) 0.0245(10) 0.0239(10) 0.0092(8) -0.0057(8) -0.0101(8)
Si6 0.0267(10) 0.0149(9) 0.0410(12) -0.0009(8) -0.0115(8) 0.0053(7)
Si7 0.0294(10) 0.0152(9) 0.0242(10) 0.0016(7) -0.0006(8) 0.0005(7)
Si8 0.0185(9) 0.0145(8) 0.0353(11) 0.0022(8) -0.0060(8) 0.0045(7)

loop_
_geom_bond_atom_site_label_1
_geom_bond_atom_site_label_2
_geom_bond_distance
_geom_bond_site_symmetry_2
_geom_bond_publ_flag
Ge1 C1 1.960(6) . ?
Ge1 Ge2A 2.305(9) . ?
Ge1 Ge4 2.4013(9) . ?
Ge1 Ge2 2.4224(10) . ?
Ge1 Ge4A 2.447(9) . ?
Ge1 Ge5 2.4644(10) . ?
Ge1 Ge5A 2.651(5) . ?
Ge2 Ge5 3.0482(11) . ?
Ge3 C8 1.962(6) . ?
Ge3 Ge2A 2.177(8) . ?
Ge3 Ge4A 2.326(9) . ?
Ge3 Ge4 2.4163(9) . ?
Ge3 Ge2 2.4320(9) . ?
Ge3 Ge5 2.4578(10) . ?
Ge3 Ge5A 2.679(5) . ?
Ge2 C22 2.004(6) . ?
Ge4 C15 2.006(6) . ?
Ge4 Ge5 3.0190(10) . ?
Ge2A C22 2.128(10) . ?
Ge2A Ge5A 2.832(10) . ?
Ge4A C15 1.940(10) . ?
Ge4A Ge5A 2.906(11) . ?
C1 Si1 1.870(6) . ?
C1 Si2 1.920(6) . ?
C1 H1 1.0000 . ?
C2 Si1 1.818(9) . ?
C2 H2A 0.9800 . ?
C2 H2B 0.9800 . ?
C2 H2C 0.9800 . ?
C3 Si1 1.871(7) . ?
C3 H3A 0.9800 . ?
C3 H3B 0.9800 . ?
C3 H3C 0.9800 . ?
C4 Si1 1.851(8) . ?
C4 H4A 0.9800 . ?
C4 H4B 0.9800 . ?
C4 H4C 0.9800 . ?
C5 Si2 1.863(8) . ?
C5 H5A 0.9800 . ?
C5 H5B 0.9800 . ?
C5 H5C 0.9800 . ?
C6 Si2 1.860(8) . ?
C6 H6A 0.9800 . ?
C6 H6B 0.9800 . ?
C6 H6C 0.9800 . ?
C7 Si2 1.874(8) . ?
C7 H7A 0.9800 . ?
C7 H7B 0.9800 . ?
C7 H7C 0.9800 . ?
C8 Si3 1.876(6) . ?
C8 Si4 1.901(6) . ?
C8 H8 1.0000 . ?
C9 Si3 1.854(7) . ?
C9 H9A 0.9800 . ?
C9 H9B 0.9800 . ?
C9 H9C 0.9800 . ?
C10 Si3 1.857(7) . ?
C10 H10A 0.9800 . ?
C10 H10B 0.9800 . ?
C10 H10C 0.9800 . ?
C11 Si3 1.873(7) . ?
C11 H11A 0.9800 . ?
C11 H11B 0.9800 . ?
C11 H11C 0.9800 . ?
C12 Si4 1.868(8) . ?
C12 H12A 0.9800 . ?
C12 H12B 0.9800 . ?
C12 H12C 0.9800 . ?
C13 Si4 1.862(7) . ?
C13 H13A 0.9800 . ?
C13 H13B 0.9800 . ?
C13 H13C 0.9800 . ?
C14 Si4 1.884(7) . ?
C14 H14A 0.9800 . ?
C14 H14B 0.9800 . ?
C14 H14C 0.9800 . ?
C15 Si5 1.880(6) . ?
C15 Si6 1.893(6) . ?
C15 H15 1.0000 . ?
C16 Si5 1.861(7) . ?
C16 H16A 0.9800 . ?
C16 H16B 0.9800 . ?
C16 H16C 0.9800 . ?
C17 Si5 1.884(8) . ?
C17 H17A 0.9592 . ?
C17 H17B 0.9598 . ?
C17 H17C 0.9599 . ?
C18 Si5 1.861(8) . ?
C18 H18A 0.9800 . ?
C18 H18B 0.9800 . ?
C18 H18C 0.9800 . ?
C19 Si6 1.872(8) . ?
C19 H19A 0.9800 . ?
C19 H19B 0.9800 . ?
C19 H19C 0.9800 . ?
C20 Si6 1.872(7) . ?
C20 H20A 0.9800 . ?
C20 H20B 0.9800 . ?
C20 H20C 0.9800 . ?
C21 Si6 1.863(8) . ?
C21 H21A 0.9604 . ?
C21 H21B 0.9585 . ?
C21 H21C 0.9600 . ?
C22 Si8 1.879(6) . ?
C22 Si7 1.891(6) . ?
C22 H22 1.0000 . ?
C23 Si7 1.873(7) . ?
C23 H23A 0.9800 . ?
C23 H23B 0.9800 . ?
C23 H23C 0.9800 . ?
C24 Si7 1.862(7) . ?
C24 H24A 0.9800 . ?
C24 H24B 0.9800 . ?
C24 H24C 0.9800 . ?
C25 Si7 1.883(7) . ?
C25 H25A 0.9800 . ?
C25 H25B 0.9800 . ?
C25 H25C 0.9800 . ?
C26 Si8 1.865(8) . ?
C26 H26A 0.9800 . ?
C26 H26B 0.9800 . ?
C26 H26C 0.9800 . ?
C27 Si8 1.876(7) . ?
C27 H27A 0.9800 . ?
C27 H27B 0.9800 . ?
C27 H27C 0.9800 . ?
C28 Si8 1.853(8) . ?
C28 H28A 0.9800 . ?
C28 H28B 0.9800 . ?
C28 H28C 0.9800 . ?
